data_7000731
loop_
_publ_author_name
'L\"u, Jian'
'Gao, Shui-Ying'
'Lin, Jing-Xiang'
'Shi, Lin-Xi'
'Cao, Rong'
'Batten, Stuart R.'

_publ_section_title
;
 Systematic investigation on the coordination chemistry of a sulfonated
 monoazo dye: Ligand-dominated d- and f-block derivatives
;
_journal_issue 11
_journal_name_full 'Dalton Transactions'
_journal_page_first 1944
_journal_page_last 1953
_journal_paper_doi 10.1039/b814774d
_journal_year 2009
_chemical_formula_sum 'C24 H24 Cu N6 O8 S2'
_chemical_formula_weight 652.15
_chemical_name_systematic
;
?
;
_space_group_IT_number 2
_symmetry_cell_setting triclinic
_symmetry_space_group_name_Hall '-P 1'
_symmetry_space_group_name_H-M 'P -1'
_atom_sites_solution_hydrogens geom
_atom_sites_solution_primary direct
_atom_sites_solution_secondary difmap
_audit_creation_method SHELXL-97
_cell_angle_alpha 102.104(10)
_cell_angle_beta 98.278(13)
_cell_angle_gamma 95.670(10)
_cell_formula_units_Z 1
_cell_length_a 5.933(2)
_cell_length_b 6.985(2)
_cell_length_c 15.325(6)
_cell_measurement_reflns_used 2728
_cell_measurement_temperature 173(2)
_cell_measurement_theta_max 27.49
_cell_measurement_theta_min 3.01
_cell_volume 609.0(4)
_computing_cell_refinement 'CrystalClear (Rigaku Corp., 2000)'
_computing_data_collection 'CrystalClear (Rigaku Corp., 2000)'
_computing_data_reduction 'CrystalClear (Rigaku Corp., 2000)'
_computing_molecular_graphics 'SHELXL-97 (Sheldrick, 1997)'
_computing_publication_material 'SHELXL-97 (Sheldrick, 1997)'
_computing_structure_refinement 'SHELXL-97 (Sheldrick, 1997)'
_computing_structure_solution 'SHELXS-97 (Sheldrick, 1990)'
_diffrn_ambient_temperature 173(2)
_diffrn_measured_fraction_theta_full 0.976
_diffrn_measured_fraction_theta_max 0.976
_diffrn_measurement_device_type
;
Mercury70 (2x2 bin mode)
;
_diffrn_measurement_method dtprofit.ref
_diffrn_radiation_monochromator graphite
_diffrn_radiation_source 'fine-focus sealed tube'
_diffrn_radiation_type MoK\a
_diffrn_radiation_wavelength 0.71073
_diffrn_reflns_av_R_equivalents 0.0221
_diffrn_reflns_av_sigmaI/netI 0.0408
_diffrn_reflns_limit_h_max 7
_diffrn_reflns_limit_h_min -7
_diffrn_reflns_limit_k_max 9
_diffrn_reflns_limit_k_min -7
_diffrn_reflns_limit_l_max 15
_diffrn_reflns_limit_l_min -19
_diffrn_reflns_number 4765
_diffrn_reflns_theta_full 27.49
_diffrn_reflns_theta_max 27.49
_diffrn_reflns_theta_min 3.01
_diffrn_standards_decay_% 0
_diffrn_standards_interval_count 0
_diffrn_standards_interval_time .
_diffrn_standards_number 0
_exptl_absorpt_coefficient_mu 1.135
_exptl_absorpt_correction_T_max 0.797
_exptl_absorpt_correction_T_min 0.762
_exptl_absorpt_correction_type multi-scan
_exptl_crystal_colour brown
_exptl_crystal_density_diffrn 1.778
_exptl_crystal_density_method 'not measured'
_exptl_crystal_description trunk
_exptl_crystal_F_000 335
_exptl_crystal_size_max 0.4
_exptl_crystal_size_mid 0.2
_exptl_crystal_size_min 0.2
_refine_diff_density_max 0.410
_refine_diff_density_min -0.593
_refine_diff_density_rms 0.064
_refine_ls_extinction_method SHELXL
_refine_ls_goodness_of_fit_ref 1.001
_refine_ls_hydrogen_treatment mixed
_refine_ls_matrix_type full
_refine_ls_number_parameters 227
_refine_ls_number_reflns 2728
_refine_ls_number_restraints 0
_refine_ls_restrained_S_all 1.001
_refine_ls_R_factor_all 0.0379
_refine_ls_R_factor_gt 0.0302
_refine_ls_shift/su_max 0.000
_refine_ls_shift/su_mean 0.000
_refine_ls_structure_factor_coef Fsqd
_refine_ls_weighting_details 'calc w=1/[\s^2^(Fo^2^)+(0.0540P)^2^+0.0000P] where P=(Fo^2^+2Fc^2^)/3'
_refine_ls_weighting_scheme calc
_refine_ls_wR_factor_gt 0.0807
_refine_ls_wR_factor_ref 0.0843
_reflns_number_gt 2219
_reflns_number_total 2728
_reflns_threshold_expression >2sigma(I)
_cod_data_source_file B814774d.txt
_cod_data_source_block Compd3c
_cod_original_cell_volume 609.1(4)
_cod_original_sg_symbol_H-M P-1
_cod_database_code 7000731

loop_
_symmetry_equiv_pos_as_xyz
'x, y, z'
'-x, -y, -z'

loop_
_atom_site_label
_atom_site_type_symbol
_atom_site_fract_x
_atom_site_fract_y
_atom_site_fract_z
_atom_site_U_iso_or_equiv
_atom_site_adp_type
_atom_site_occupancy
_atom_site_symmetry_multiplicity
_atom_site_calc_flag
_atom_site_refinement_flags
_atom_site_disorder_assembly
_atom_site_disorder_group
Cu1 Cu 0.5000 0.5000 1.0000 0.01797(12) Uani 1 2 d S . .
O1W O 0.2422(3) 0.6727(2) 1.00441(11) 0.0241(3) Uani 1 1 d . . .
N1 N 0.6479(4) 0.6515(3) 0.91780(11) 0.0205(4) Uani 1 1 d . . .
C10 C 0.6528(3) 0.5589(3) 0.82467(12) 0.0173(4) Uani 1 1 d . . .
C7 C 0.6680(4) 0.3846(3) 0.64630(12) 0.0203(4) Uani 1 1 d . . .
C11 C 0.4648(4) 0.5525(3) 0.75798(13) 0.0220(4) Uani 1 1 d . . .
N3 N 0.6609(3) 0.3008(3) 0.55240(11) 0.0246(4) Uani 1 1 d . . .
C8 C 0.8530(4) 0.3862(3) 0.71342(13) 0.0220(4) Uani 1 1 d . . .
C9 C 0.8457(4) 0.4738(3) 0.80269(13) 0.0210(4) Uani 1 1 d . . .
C12 C 0.4732(4) 0.4652(3) 0.66902(14) 0.0239(4) Uani 1 1 d . . .
H8A H 0.981(4) 0.321(3) 0.6962(15) 0.025(6) Uiso 1 1 d . . .
H11A H 0.327(4) 0.610(3) 0.7731(16) 0.031(6) Uiso 1 1 d . . .
H1B H 0.591(5) 0.751(4) 0.9163(17) 0.029(7) Uiso 1 1 d . . .
H12A H 0.355(4) 0.462(4) 0.6265(17) 0.027(6) Uiso 1 1 d . . .
H1A H 0.773(5) 0.679(4) 0.9380(17) 0.024(7) Uiso 1 1 d . . .
H1D H 0.254(5) 0.758(4) 0.975(2) 0.046(9) Uiso 1 1 d . . .
H1C H 0.211(5) 0.728(4) 1.0509(19) 0.034(7) Uiso 1 1 d . . .
H9A H 0.971(4) 0.480(3) 0.8500(17) 0.027(6) Uiso 1 1 d . . .
N2 N 0.8529(3) 0.2674(3) 0.53197(11) 0.0258(4) Uani 1 1 d . . .
C4 C 0.8418(4) 0.1785(3) 0.43832(12) 0.0216(4) Uani 1 1 d . . .
S1 S 0.83976(9) -0.06212(7) 0.14000(3) 0.02007(13) Uani 1 1 d . . .
O1 O 0.7311(3) -0.2652(2) 0.11872(9) 0.0277(3) Uani 1 1 d . . .
C5 C 0.6430(4) 0.0738(3) 0.38268(14) 0.0254(5) Uani 1 1 d . . .
H5A H 0.5060 0.0551 0.4069 0.030 Uiso 1 1 calc R . .
C1 C 0.8463(4) 0.0272(3) 0.25757(12) 0.0185(4) Uani 1 1 d . . .
O2 O 1.0755(3) -0.0425(2) 0.12462(10) 0.0346(4) Uani 1 1 d . . .
O3 O 0.6988(3) 0.0604(2) 0.09505(10) 0.0366(4) Uani 1 1 d . . .
C3 C 1.0449(4) 0.2014(3) 0.40396(14) 0.0262(5) Uani 1 1 d . . .
C2 C 1.0459(4) 0.1288(3) 0.31254(13) 0.0238(4) Uani 1 1 d . . .
H2A H 1.1823 0.1487 0.2880 0.029 Uiso 1 1 calc R . .
C6 C 0.6447(4) -0.0032(3) 0.29199(14) 0.0242(4) Uani 1 1 d . . .
H6A H 0.514(5) -0.077(4) 0.2567(17) 0.029(6) Uiso 1 1 d . . .
H3A H 1.175(5) 0.261(3) 0.4411(17) 0.033(7) Uiso 1 1 d . . .

loop_
_atom_site_aniso_label
_atom_site_aniso_U_11
_atom_site_aniso_U_22
_atom_site_aniso_U_33
_atom_site_aniso_U_23
_atom_site_aniso_U_13
_atom_site_aniso_U_12
Cu1 0.0208(2) 0.0211(2) 0.01265(17) 0.00316(13) 0.00432(13) 0.00510(14)
O1W 0.0283(8) 0.0239(8) 0.0212(7) 0.0034(7) 0.0076(6) 0.0077(6)
N1 0.0238(10) 0.0209(9) 0.0151(8) -0.0001(7) 0.0049(7) 0.0016(8)
C10 0.0228(10) 0.0160(9) 0.0125(8) 0.0021(7) 0.0051(7) -0.0001(8)
C7 0.0245(10) 0.0207(10) 0.0133(8) -0.0005(7) 0.0035(7) 0.0011(8)
C11 0.0206(10) 0.0251(10) 0.0202(9) 0.0033(8) 0.0045(8) 0.0055(9)
N3 0.0298(10) 0.0265(9) 0.0151(8) -0.0005(7) 0.0048(7) 0.0026(8)
C8 0.0217(10) 0.0256(11) 0.0187(9) 0.0023(8) 0.0061(8) 0.0054(9)
C9 0.0211(10) 0.0250(10) 0.0159(9) 0.0039(8) 0.0007(8) 0.0030(8)
C12 0.0214(11) 0.0302(11) 0.0175(9) 0.0032(8) -0.0019(8) 0.0036(9)
N2 0.0300(10) 0.0300(10) 0.0142(8) -0.0015(7) 0.0049(7) 0.0011(8)
C4 0.0265(11) 0.0230(10) 0.0135(9) -0.0001(8) 0.0037(8) 0.0035(9)
S1 0.0276(3) 0.0206(3) 0.0114(2) 0.00065(18) 0.00397(19) 0.0060(2)
O1 0.0359(9) 0.0229(8) 0.0187(7) -0.0018(6) -0.0022(6) 0.0013(7)
C5 0.0233(11) 0.0297(11) 0.0204(9) -0.0015(8) 0.0083(8) -0.0012(9)
C1 0.0252(10) 0.0161(9) 0.0134(8) 0.0002(7) 0.0037(7) 0.0047(8)
O2 0.0342(9) 0.0419(10) 0.0255(8) -0.0031(7) 0.0151(7) 0.0036(8)
O3 0.0549(11) 0.0383(9) 0.0231(8) 0.0126(7) 0.0081(7) 0.0233(8)
C3 0.0224(11) 0.0319(12) 0.0184(9) -0.0026(8) -0.0002(8) -0.0024(9)
C2 0.0212(10) 0.0279(11) 0.0201(9) 0.0002(8) 0.0057(8) 0.0002(9)
C6 0.0233(11) 0.0259(11) 0.0198(10) -0.0001(8) 0.0027(8) -0.0013(9)

loop_
_atom_type_symbol
_atom_type_description
_atom_type_scat_dispersion_real
_atom_type_scat_dispersion_imag
_atom_type_scat_source
C C 0.0033 0.0016 'International Tables Vol C Tables 4.2.6.8 and 6.1.1.4'
H H 0.0000 0.0000 'International Tables Vol C Tables 4.2.6.8 and 6.1.1.4'
N N 0.0061 0.0033 'International Tables Vol C Tables 4.2.6.8 and 6.1.1.4'
O O 0.0106 0.0060 'International Tables Vol C Tables 4.2.6.8 and 6.1.1.4'
S S 0.1246 0.1234 'International Tables Vol C Tables 4.2.6.8 and 6.1.1.4'
Cu Cu 0.3201 1.2651 'International Tables Vol C Tables 4.2.6.8 and 6.1.1.4'

loop_
_geom_angle_atom_site_label_1
_geom_angle_atom_site_label_2
_geom_angle_atom_site_label_3
_geom_angle
_geom_angle_site_symmetry_1
_geom_angle_site_symmetry_3
_geom_angle_publ_flag
O1W Cu1 O1W 180.00(9) 2_667 . ?
O1W Cu1 N1 88.93(8) 2_667 . ?
O1W Cu1 N1 91.07(8) . . ?
O1W Cu1 N1 91.07(8) 2_667 2_667 ?
O1W Cu1 N1 88.93(8) . 2_667 ?
N1 Cu1 N1 180.000(1) . 2_667 ?
O1W Cu1 O1 90.08(6) 2_667 2_656 ?
O1W Cu1 O1 89.92(6) . 2_656 ?
N1 Cu1 O1 94.92(7) . 2_656 ?
N1 Cu1 O1 85.08(7) 2_667 2_656 ?
O1W Cu1 O1 89.92(6) 2_667 1_566 ?
O1W Cu1 O1 90.08(6) . 1_566 ?
N1 Cu1 O1 85.08(7) . 1_566 ?
N1 Cu1 O1 94.92(7) 2_667 1_566 ?
O1 Cu1 O1 180.000(1) 2_656 1_566 ?
C10 N1 Cu1 121.10(14) . . ?
C11 C10 C9 120.50(17) . . ?
C11 C10 N1 120.12(18) . . ?
C9 C10 N1 119.38(18) . . ?
C12 C7 C8 120.10(18) . . ?
C12 C7 N3 115.99(18) . . ?
C8 C7 N3 123.90(18) . . ?
C12 C11 C10 119.38(19) . . ?
N2 N3 C7 114.00(17) . . ?
C9 C8 C7 119.78(18) . . ?
C8 C9 C10 119.83(18) . . ?
C11 C12 C7 120.36(19) . . ?
N3 N2 C4 113.29(17) . . ?
C5 C4 C3 120.36(18) . . ?
C5 C4 N2 123.50(19) . . ?
C3 C4 N2 116.14(19) . . ?
O1 S1 O2 113.34(10) . . ?
O1 S1 O3 111.13(10) . . ?
O2 S1 O3 112.94(10) . . ?
O1 S1 C1 105.93(9) . . ?
O2 S1 C1 107.06(10) . . ?
O3 S1 C1 105.81(9) . . ?
S1 O1 Cu1 140.70(9) . 1_544 ?
C6 C5 C4 120.0(2) . . ?
C2 C1 C6 121.36(18) . . ?
C2 C1 S1 120.42(16) . . ?
C6 C1 S1 118.20(16) . . ?
C2 C3 C4 119.8(2) . . ?
C1 C2 C3 119.3(2) . . ?
C5 C6 C1 119.1(2) . . ?

loop_
_geom_bond_atom_site_label_1
_geom_bond_atom_site_label_2
_geom_bond_distance
_geom_bond_site_symmetry_2
_geom_bond_publ_flag
Cu1 O1W 2.0396(16) 2_667 ?
Cu1 O1W 2.0396(16) . ?
Cu1 N1 2.0423(19) . ?
Cu1 N1 2.0423(19) 2_667 ?
Cu1 O1 2.3380(16) 2_656 ?
Cu1 O1 2.3380(16) 1_566 ?
N1 C10 1.444(2) . ?
C10 C11 1.390(3) . ?
C10 C9 1.392(3) . ?
C7 C12 1.392(3) . ?
C7 C8 1.389(3) . ?
C7 N3 1.428(2) . ?
C11 C12 1.382(3) . ?
N3 N2 1.255(3) . ?
C8 C9 1.385(3) . ?
N2 C4 1.428(2) . ?
C4 C5 1.390(3) . ?
C4 C3 1.391(3) . ?
S1 O1 1.4487(16) . ?
S1 O2 1.4496(18) . ?
S1 O3 1.4591(16) . ?
S1 C1 1.7720(19) . ?
O1 Cu1 2.3380(16) 1_544 ?
C5 C6 1.383(3) . ?
C1 C2 1.383(3) . ?
C1 C6 1.391(3) . ?
C3 C2 1.388(3) . ?
